data_4112046
loop_
_publ_author_name
'Russell P. Hughes'
'Roman B. Laritchev'
'Jian Yuan'
'James A. Golen'
'Adam N. Rucker'
'Arnold L. Rheingold'

_publ_section_title
;
 A Simple Route to Difluorocarbene and Perfluoroalkylidene Complexes of
 Iridium
;
_journal_name_full 'Journal of the American Chemical Society'
_journal_page_first 15020
_journal_page_last 15021
_journal_paper_doi 10.1021/ja055166k
_journal_volume 127
_journal_year 2005
_chemical_formula_sum 'C14 H25 F2 I Ir P'
_chemical_formula_weight 581.41
_chemical_name_systematic
; 
 ? 
;
_space_group_IT_number 14
_symmetry_cell_setting monoclinic
_symmetry_space_group_name_Hall '-P 2ybc'
_symmetry_space_group_name_H-M 'P 1 21/c 1'
_atom_sites_solution_hydrogens geom
_atom_sites_solution_primary direct
_atom_sites_solution_secondary difmap
_audit_creation_method SHELXL-97
_cell_angle_alpha 90.00
_cell_angle_beta 91.923(2)
_cell_angle_gamma 90.00
_cell_formula_units_Z 4
_cell_length_a 12.5004(18)
_cell_length_b 13.6655(19)
_cell_length_c 10.2598(15)
_cell_measurement_reflns_used 5037
_cell_measurement_temperature 218(2)
_cell_measurement_theta_max 27.39
_cell_measurement_theta_min 2.21
_cell_volume 1751.6(4)
_computing_cell_refinement 'Bruker SMART'
_computing_data_collection 'Bruker SMART'
_computing_data_reduction 'Bruker SAINT'
_computing_molecular_graphics 'Bruker SHELXTL'
_computing_publication_material 'Bruker SHELXTL'
_computing_structure_refinement 'SHELXL-97 (Sheldrick, 1997)'
_computing_structure_solution 'SHELXS-97 (Sheldrick, 1990)'
_diffrn_ambient_temperature 218(2)
_diffrn_measured_fraction_theta_full 0.988
_diffrn_measured_fraction_theta_max 0.988
_diffrn_measurement_device_type 'CCD area detector'
_diffrn_measurement_method 'phi and omega scans'
_diffrn_radiation_monochromator graphite
_diffrn_radiation_source 'fine-focus sealed tube'
_diffrn_radiation_type MoK\a
_diffrn_radiation_wavelength 0.71073
_diffrn_reflns_av_R_equivalents 0.0288
_diffrn_reflns_av_sigmaI/netI 0.0269
_diffrn_reflns_limit_h_max 15
_diffrn_reflns_limit_h_min -16
_diffrn_reflns_limit_k_max 17
_diffrn_reflns_limit_k_min -17
_diffrn_reflns_limit_l_max 13
_diffrn_reflns_limit_l_min -13
_diffrn_reflns_number 12766
_diffrn_reflns_theta_full 27.40
_diffrn_reflns_theta_max 27.40
_diffrn_reflns_theta_min 1.63
_exptl_absorpt_coefficient_mu 9.481
_exptl_absorpt_correction_type none
_exptl_crystal_colour Orange
_exptl_crystal_density_diffrn 2.205
_exptl_crystal_density_meas 0
_exptl_crystal_description Block
_exptl_crystal_F_000 1088
_exptl_crystal_size_max 0.50
_exptl_crystal_size_mid 0.50
_exptl_crystal_size_min 0.30
_refine_diff_density_max 2.660
_refine_diff_density_min -1.510
_refine_diff_density_rms 0.170
_refine_ls_extinction_method none
_refine_ls_goodness_of_fit_ref 1.060
_refine_ls_hydrogen_treatment mixed
_refine_ls_matrix_type full
_refine_ls_number_parameters 269
_refine_ls_number_reflns 3927
_refine_ls_number_restraints 8
_refine_ls_restrained_S_all 1.060
_refine_ls_R_factor_all 0.0299
_refine_ls_R_factor_gt 0.0277
_refine_ls_shift/su_max 1.218
_refine_ls_shift/su_mean 0.049
_refine_ls_structure_factor_coef Fsqd
_refine_ls_weighting_details 'calc w=1/[\s^2^(Fo^2^)+(0.0416P)^2^+4.8160P] where P=(Fo^2^+2Fc^2^)/3'
_refine_ls_weighting_scheme calc
_refine_ls_wR_factor_gt 0.0745
_refine_ls_wR_factor_ref 0.0757
_reflns_number_gt 3647
_reflns_number_total 3927
_reflns_threshold_expression >2sigma(I)
_cod_data_source_file ja055166ksi20050729_123506.cif
_cod_data_source_block rph325a
_cod_database_code 4112046

loop_
_symmetry_equiv_pos_as_xyz
'x, y, z'
'-x, y+1/2, -z+1/2'
'-x, -y, -z'
'x, -y-1/2, z-1/2'

loop_
_atom_site_label
_atom_site_type_symbol
_atom_site_fract_x
_atom_site_fract_y
_atom_site_fract_z
_atom_site_U_iso_or_equiv
_atom_site_adp_type
_atom_site_occupancy
_atom_site_symmetry_multiplicity
_atom_site_calc_flag
_atom_site_refinement_flags
C1 C 0.40134(5) 0.59336(4) 0.30544(6) 0.0413(5) Uani 1 1 d DU
H1A H 0.4432 0.5572 0.3734 0.050 Uiso 1 1 calc R
C2 C 0.4296(2) 0.3607(2) 0.0730(2) 0.0438(7) Uani 1 1 d .
C3 C 0.3059(2) 0.25988(17) 0.2577(3) 0.0446(7) Uani 1 1 d .
C4 C 0.48919(19) 0.36765(19) 0.3381(3) 0.0455(7) Uani 1 1 d .
C5 C 0.08429(19) 0.49428(14) 0.1970(2) 0.0319(6) Uani 1 1 d .
C6 C 0.11074(18) 0.59385(16) 0.2314(2) 0.0362(6) Uani 1 1 d .
C7 C 0.18250(19) 0.63006(16) 0.1404(2) 0.0367(6) Uani 1 1 d .
C8 C 0.20823(17) 0.55147(17) 0.0535(2) 0.0333(5) Uani 1 1 d .
C9 C 0.14149(17) 0.46919(16) 0.0865(2) 0.0306(5) Uani 1 1 d .
C10 C 0.0568(2) 0.6506(2) 0.3368(3) 0.0547(8) Uani 1 1 d .
C11 C 0.2202(3) 0.73419(19) 0.1323(3) 0.0601(9) Uani 1 1 d .
C12 C 0.2720(2) 0.5621(3) -0.0661(3) 0.0551(8) Uani 1 1 d .
C13 C 0.1271(2) 0.37721(19) 0.0078(2) 0.0456(7) Uani 1 1 d .
C14 C 0.00359(19) 0.4313(2) 0.2631(3) 0.0525(8) Uani 1 1 d .
H2A H 0.486(2) 0.420(2) 0.065(3) 0.067(9) Uiso 1 1 d .
H2B H 0.484(2) 0.309(2) 0.076(3) 0.051(8) Uiso 1 1 d .
H2C H 0.375(2) 0.344(2) 0.009(3) 0.067(9) Uiso 1 1 d .
H3A H 0.242(2) 0.250(3) 0.196(3) 0.076(10) Uiso 1 1 d .
H3B H 0.279(3) 0.263(3) 0.361(3) 0.092(12) Uiso 1 1 d .
H3C H 0.357(2) 0.193(2) 0.252(3) 0.054(8) Uiso 1 1 d .
H4A H 0.522(2) 0.312(2) 0.336(3) 0.075(10) Uiso 1 1 d .
H4B H 0.546(3) 0.417(2) 0.302(3) 0.074(10) Uiso 1 1 d .
H4C H 0.470(3) 0.374(2) 0.420(3) 0.080(11) Uiso 1 1 d .
H10A H -0.015(3) 0.657(2) 0.318(3) 0.078(10) Uiso 1 1 d .
H10B H 0.098(2) 0.7085(19) 0.355(3) 0.047(7) Uiso 1 1 d .
H10C H 0.018(2) 0.603(2) 0.414(3) 0.070(10) Uiso 1 1 d .
H11A H 0.161(3) 0.773(3) 0.084(4) 0.103(13) Uiso 1 1 d .
H11B H 0.266(2) 0.728(2) 0.085(3) 0.061(9) Uiso 1 1 d .
H11C H 0.230(3) 0.758(3) 0.205(4) 0.096(12) Uiso 1 1 d .
H12A H 0.327(2) 0.609(2) -0.055(3) 0.065(9) Uiso 1 1 d .
H12B H 0.218(4) 0.552(3) -0.163(5) 0.131(16) Uiso 1 1 d .
H12C H 0.295(2) 0.5055(16) -0.095(3) 0.030(7) Uiso 1 1 d .
H13A H 0.126(3) 0.320(3) 0.065(3) 0.082(11) Uiso 1 1 d .
H13B H 0.180(2) 0.361(2) -0.034(3) 0.046(7) Uiso 1 1 d .
H13C H 0.079(4) 0.378(3) -0.038(4) 0.130(16) Uiso 1 1 d .
H14A H 0.006(2) 0.424(3) 0.363(3) 0.070(10) Uiso 1 1 d .
H14B H -0.037(3) 0.467(3) 0.251(4) 0.082(11) Uiso 1 1 d .
H14C H -0.013(3) 0.360(3) 0.192(4) 0.100(13) Uiso 1 1 d .
F1 F 0.46228(7) 0.60659(11) 0.20472(7) 0.0620(5) Uani 1 1 d D
F2 F 0.36915(10) 0.67675(5) 0.35584(12) 0.0574(5) Uani 1 1 d D
I2 I 0.241779(14) 0.462861(14) 0.503536(14) 0.04430(4) Uani 1 1 d .
Ir1 Ir 0.260946(6) 0.506389(5) 0.249480(7) 0.02180(2) Uani 1 1 d .
P1 P 0.37137(4) 0.37552(4) 0.23012(5) 0.02619(12) Uani 1 1 d .

loop_
_atom_site_aniso_label
_atom_site_aniso_U_11
_atom_site_aniso_U_22
_atom_site_aniso_U_33
_atom_site_aniso_U_23
_atom_site_aniso_U_13
_atom_site_aniso_U_12
C1 0.0529(11) 0.0513(10) 0.0176(8) -0.0207(8) -0.0300(8) 0.0375(8)
C2 0.0394(12) 0.0566(14) 0.0359(12) -0.0050(11) 0.0083(10) 0.0106(11)
C3 0.0502(13) 0.0269(10) 0.0564(15) 0.0043(10) -0.0051(12) -0.0026(10)
C4 0.0345(11) 0.0513(13) 0.0493(13) -0.0074(11) -0.0196(10) 0.0152(10)
C5 0.0260(10) 0.0316(10) 0.0380(12) 0.0013(8) -0.0001(9) 0.0034(7)
C6 0.0314(10) 0.0344(10) 0.0423(12) -0.0042(9) -0.0048(9) 0.0099(8)
C7 0.0393(11) 0.0319(10) 0.0380(11) 0.0080(9) -0.0120(9) -0.0035(9)
C8 0.0274(10) 0.0453(11) 0.0265(10) 0.0089(9) -0.0084(8) -0.0006(9)
C9 0.0245(9) 0.0363(10) 0.0303(10) -0.0026(9) -0.0090(8) 0.0029(8)
C10 0.0559(14) 0.0533(13) 0.0546(15) -0.0207(12) -0.0027(12) 0.0261(11)
C11 0.0771(18) 0.0362(12) 0.0655(16) 0.0185(12) -0.0208(15) -0.0103(12)
C12 0.0427(13) 0.088(2) 0.0347(13) 0.0105(14) 0.0028(11) -0.0030(14)
C13 0.0396(12) 0.0491(13) 0.0468(13) -0.0172(11) -0.0199(10) 0.0062(10)
C14 0.0238(10) 0.0615(15) 0.0726(17) 0.0045(14) 0.0078(11) -0.0088(11)
F1 0.0441(8) 0.0535(8) 0.0875(12) 0.0002(9) -0.0139(8) -0.0240(7)
F2 0.0616(9) 0.0406(7) 0.0688(10) -0.0114(7) -0.0152(8) -0.0076(7)
I2 0.04911(8) 0.05717(9) 0.02710(7) 0.00705(7) 0.00866(6) 0.00535(7)
Ir1 0.02045(4) 0.02339(4) 0.02146(4) 0.00081(2) -0.00063(3) -0.00134(2)
P1 0.0240(2) 0.0281(2) 0.0262(2) -0.00166(19) -0.00289(19) 0.00248(19)

loop_
_atom_type_symbol
_atom_type_description
_atom_type_scat_dispersion_real
_atom_type_scat_dispersion_imag
_atom_type_scat_source
C C 0.0033 0.0016 'International Tables Vol C Tables 4.2.6.8 and 6.1.1.4'
H H 0.0000 0.0000 'International Tables Vol C Tables 4.2.6.8 and 6.1.1.4'
F F 0.0171 0.0103 'International Tables Vol C Tables 4.2.6.8 and 6.1.1.4'
P P 0.1023 0.0942 'International Tables Vol C Tables 4.2.6.8 and 6.1.1.4'
I I -0.4742 1.8119 'International Tables Vol C Tables 4.2.6.8 and 6.1.1.4'
Ir Ir -1.4442 7.9887 'International Tables Vol C Tables 4.2.6.8 and 6.1.1.4'

loop_
_geom_angle_atom_site_label_1
_geom_angle_atom_site_label_2
_geom_angle_atom_site_label_3
_geom_angle
F1 C1 F2 112.39(9)
F1 C1 Ir1 110.49(6)
F2 C1 Ir1 108.69(7)
C9 C5 C6 108.0(2)
C9 C5 C14 126.3(2)
C6 C5 C14 125.5(2)
C9 C5 Ir1 71.95(13)
C6 C5 Ir1 70.03(13)
C14 C5 Ir1 126.77(17)
C7 C6 C5 108.4(2)
C7 C6 C10 127.3(2)
C5 C6 C10 123.8(2)
C7 C6 Ir1 71.91(13)
C5 C6 Ir1 72.53(13)
C10 C6 Ir1 127.71(17)
C6 C7 C8 108.03(19)
C6 C7 C11 125.3(2)
C8 C7 C11 126.6(2)
C6 C7 Ir1 71.36(13)
C8 C7 Ir1 69.05(12)
C11 C7 Ir1 127.62(18)
C7 C8 C9 107.00(19)
C7 C8 C12 125.0(2)
C9 C8 C12 126.6(2)
C7 C8 Ir1 72.96(12)
C9 C8 Ir1 73.97(12)
C12 C8 Ir1 129.18(16)
C5 C9 C8 108.23(19)
C5 C9 C13 125.7(2)
C8 C9 C13 125.7(2)
C5 C9 Ir1 71.92(13)
C8 C9 Ir1 68.09(12)
C13 C9 Ir1 130.53(16)
C1 Ir1 C8 107.70(6)
C1 Ir1 C6 113.46(6)
C8 Ir1 C6 62.90(9)
C1 Ir1 C7 93.18(6)
C8 Ir1 C7 37.99(8)
C6 Ir1 C7 36.72(9)
C1 Ir1 C5 150.87(5)
C8 Ir1 C5 62.56(9)
C6 Ir1 C5 37.44(8)
C7 Ir1 C5 61.81(8)
C1 Ir1 C9 145.35(6)
C8 Ir1 C9 37.94(8)
C6 Ir1 C9 61.67(8)
C7 Ir1 C9 62.10(8)
C5 Ir1 C9 36.13(8)
C1 Ir1 P1 88.06(2)
C8 Ir1 P1 107.88(6)
C6 Ir1 P1 158.08(6)
C7 Ir1 P1 143.99(6)
C5 Ir1 P1 120.85(5)
C9 Ir1 P1 98.42(6)
C1 Ir1 I2 87.852(16)
C8 Ir1 I2 156.93(6)
C6 Ir1 I2 95.57(6)
C7 Ir1 I2 126.88(6)
C5 Ir1 I2 95.54(6)
C9 Ir1 I2 126.02(6)
P1 Ir1 I2 89.129(14)
C2 P1 C3 103.91(12)
C2 P1 C4 101.28(12)
C3 P1 C4 102.40(12)
C2 P1 Ir1 115.58(9)
C3 P1 Ir1 113.28(9)
C4 P1 Ir1 118.42(9)

loop_
_geom_bond_atom_site_label_1
_geom_bond_atom_site_label_2
_geom_bond_distance
C1 F1 1.3167(8)
C1 F2 1.3198(8)
C1 Ir1 2.1805(7)
C2 P1 1.802(2)
C3 P1 1.806(2)
C4 P1 1.816(2)
C5 C9 1.403(3)
C5 C6 1.441(3)
C5 C14 1.504(4)
C5 Ir1 2.261(2)
C6 C7 1.406(3)
C6 C10 1.508(4)
C6 Ir1 2.228(2)
C7 C8 1.439(3)
C7 C11 1.502(3)
C7 Ir1 2.235(2)
C8 C9 1.447(3)
C8 C12 1.492(4)
C8 Ir1 2.183(2)
C9 C13 1.502(3)
C9 Ir1 2.262(2)
I2 Ir1 2.6921(4)
Ir1 P1 2.2719(6)
